data_4319783
loop_
_publ_author_name
'Ryan F. Hess'
'Kent D. Abney'
'Jennifer L. Burris'
'H. Dieter Hochheimer'
'Peter K. Dorhout'

_publ_section_title
;
 Synthesis and Characterization of Six New Quaternary Actinide
 Thiophosphate Compounds: Cs8U5(P3S10)2(PS4)6, K10Th3(P2S7)4(PS4)2, and
 A5An(PS4)3, (A = K, Rb, Cs; An = U, Th)
;
_journal_name_full 'Inorganic Chemistry'
_journal_page_first 2851
_journal_page_last 2859
_journal_paper_doi 10.1021/ic0014437
_journal_volume 40
_journal_year 2001
_chemical_formula_sum 'Cs5 P3 S12 Th'
_chemical_formula_weight 1374.22
_chemical_name_systematic
; 

 ? 

;
_space_group_IT_number 14
_symmetry_cell_setting monoclinic
_symmetry_space_group_name_Hall '-P 2ybc'
_symmetry_space_group_name_H-M 'P 1 21/c 1'
_atom_sites_solution_hydrogens geom
_atom_sites_solution_primary direct
_atom_sites_solution_secondary difmap
_audit_creation_method SHELXL
_cell_angle_alpha 90.00
_cell_angle_beta 100.6700(10)
_cell_angle_gamma 90.00
_cell_formula_units_Z 4
_cell_length_a 13.562
_cell_length_b 10.30070(10)
_cell_length_c 18.67380(10)
_cell_measurement_temperature 163.15
_cell_volume 2563.59(3)
_computing_cell_refinement 'Bruker SMART'
_computing_data_collection 'Bruker SMART'
_computing_data_reduction 'Bruker SAINT'
_computing_molecular_graphics 'Bruker SMART'
_computing_publication_material 'Bruker SMART'
_computing_structure_refinement 'SHELXL-93 (Sheldrick, 1993)'
_computing_structure_solution 'SHELXS-86 (Sheldrick, 1990)'
_diffrn_ambient_temperature 163(2)
_diffrn_measurement_device 'CCD Camera'
_diffrn_radiation_monochromator graphite
_diffrn_radiation_source 'fine-focus sealed tube'
_diffrn_radiation_type MoK\a
_diffrn_radiation_wavelength 0.71073
_diffrn_reflns_av_R_equivalents 0.0724
_diffrn_reflns_av_sigmaI/netI 0.0657
_diffrn_reflns_limit_h_max 17
_diffrn_reflns_limit_h_min -17
_diffrn_reflns_limit_k_max 13
_diffrn_reflns_limit_k_min -12
_diffrn_reflns_limit_l_max 18
_diffrn_reflns_limit_l_min -24
_diffrn_reflns_number 16368
_diffrn_reflns_theta_max 28.29
_diffrn_reflns_theta_min 1.53
_exptl_absorpt_coefficient_mu 13.967
_exptl_absorpt_correction_type SADABS
_exptl_crystal_colour green_tint
_exptl_crystal_density_diffrn 3.560
_exptl_crystal_description polyhedron
_exptl_crystal_F_000 2408
_exptl_crystal_size_max 0.33
_exptl_crystal_size_mid 0.24
_exptl_crystal_size_min 0.10
_refine_diff_density_max 4.876
_refine_diff_density_min -3.227
_refine_diff_density_rms 0.357
_refine_ls_extinction_method none
_refine_ls_goodness_of_fit_all 1.041
_refine_ls_goodness_of_fit_obs 1.071
_refine_ls_matrix_type full
_refine_ls_number_parameters 190
_refine_ls_number_reflns 6099
_refine_ls_number_restraints 0
_refine_ls_restrained_S_all 1.041
_refine_ls_restrained_S_obs 1.071
_refine_ls_R_factor_all 0.0611
_refine_ls_R_factor_obs 0.0452
_refine_ls_shift/esd_max 0.000
_refine_ls_shift/esd_mean 0.000
_refine_ls_structure_factor_coef Fsqd
_refine_ls_weighting_details 'w=1/[\s^2^(Fo^2^)+(0.0468P)^2^+23.9287P] where P=(Fo^2^+2Fc^2^)/3'
_refine_ls_weighting_scheme calc
_refine_ls_wR_factor_all 0.1182
_refine_ls_wR_factor_obs 0.1092
_reflns_number_observed 4943
_reflns_number_total 6099
_reflns_observed_criterion >2sigma(I)
_cod_data_source_file ic0014437_5.cif
_cod_data_source_block Cs5Th(PS4)3
_cod_depositor_comments
;
The following automatic conversions were performed:

'_cell_measurement_temperature' value '-110' was changed to '163.15'
- it was converted from degrees Celsius(C) to Kelvins(K).

Automatic conversion script
Id: cif_fix_values 1569 2011-02-09 13:29:24Z adriana 

The following automatic conversions were performed:

'_symmetry_cell_setting' value 'Monoclinic' changed to 'monoclinic'
according to the built-in table from CIF Core dictionary named
'cif_core.dic' version 2.4.1 from 2010-06-29.

Automatic conversion script
Id: cif_fix_values 1646 2011-03-28 12:23:43Z adriana 

The following automatic conversions were performed:

'_refine_ls_weighting_scheme' value 'calc
w=1/[\s^2^(Fo^2^)+(0.0468P)^2^+23.9287P] where P=(Fo^2^+2Fc^2^)/3'
was changed to 'calc'. New tag '_refine_ls_weighting_details' was
created. The value of the new tag was set to
'w=1/[\s^2^(Fo^2^)+(0.0468P)^2^+23.9287P] where P=(Fo^2^+2Fc^2^)/3'.

Automatic conversion script
Id: cif_fix_values 3143 2015-03-26 13:38:13Z robertas 
;
_cod_original_cell_volume 2563.66(3)
_cod_database_code 4319783

loop_
_symmetry_equiv_pos_as_xyz
'x, y, z'
'-x, y+1/2, -z+1/2'
'-x, -y, -z'
'x, -y-1/2, z-1/2'

loop_
_atom_site_aniso_label
_atom_site_aniso_U_11
_atom_site_aniso_U_22
_atom_site_aniso_U_33
_atom_site_aniso_U_23
_atom_site_aniso_U_13
_atom_site_aniso_U_12
Th1 0.0122(2) 0.0148(2) 0.0097(2) 0.00031(12) 0.00432(12) 0.00201(12)
P1 0.0133(10) 0.0144(11) 0.0101(10) 0.0007(9) 0.0025(8) -0.0011(8)
P2 0.0118(10) 0.0193(12) 0.0113(11) 0.0011(9) 0.0025(8) -0.0001(9)
P3 0.0176(11) 0.0188(12) 0.0087(11) 0.0011(9) -0.0010(9) 0.0031(9)
S1 0.0172(10) 0.0159(11) 0.0167(11) 0.0011(9) 0.0073(9) 0.0009(8)
S2 0.0272(12) 0.0160(12) 0.0281(14) -0.0008(10) 0.0149(11) 0.0003(9)
S3 0.0128(10) 0.0308(14) 0.0195(12) -0.0103(10) -0.0026(9) 0.0016(9)
S4 0.0334(13) 0.0318(14) 0.0083(11) 0.0003(10) 0.0024(10) 0.0172(11)
S5 0.0373(13) 0.0180(12) 0.0101(11) 0.0016(9) 0.0045(10) 0.0080(10)
S6 0.0203(10) 0.0248(13) 0.0096(10) 0.0005(9) 0.0020(8) -0.0048(9)
S7 0.0198(11) 0.0215(12) 0.0190(12) -0.0006(10) 0.0043(9) 0.0023(9)
S8 0.0144(10) 0.0248(13) 0.0138(11) 0.0060(9) -0.0010(8) -0.0022(9)
S9 0.0191(10) 0.0192(12) 0.0181(11) 0.0010(10) 0.0040(9) -0.0051(9)
S10 0.0286(12) 0.0286(14) 0.0099(11) 0.0028(10) 0.0058(9) 0.0022(10)
S11 0.0230(11) 0.0183(12) 0.0187(12) 0.0012(10) 0.0050(9) -0.0004(9)
S12 0.0193(11) 0.0315(14) 0.0228(13) -0.0018(11) -0.0058(10) -0.0013(10)
Cs1 0.0204(3) 0.0269(3) 0.0205(3) -0.0022(3) 0.0072(2) 0.0034(2)
Cs2 0.0188(3) 0.0216(3) 0.0186(3) 0.0005(2) 0.0052(2) 0.0008(2)
Cs3 0.0406(4) 0.0362(4) 0.0139(3) 0.0038(3) 0.0009(3) -0.0153(3)
Cs4 0.0264(3) 0.0393(4) 0.0263(4) 0.0088(3) -0.0085(3) -0.0045(3)
Cs5 0.0201(3) 0.0265(3) 0.0255(3) -0.0073(3) -0.0029(2) 0.0064(2)

loop_
_atom_site_label
_atom_site_type_symbol
_atom_site_fract_x
_atom_site_fract_y
_atom_site_fract_z
_atom_site_U_iso_or_equiv
_atom_site_thermal_displace_type
_atom_site_occupancy
_atom_site_calc_flag
_atom_site_refinement_flags
_atom_site_disorder_group
Th1 Th 0.18609(2) 0.09381(3) 0.03756(2) 0.01193(10) Uani 1 d . .
P1 P 0.2848(2) 0.3589(2) -0.01623(12) 0.0125(4) Uani 1 d . .
P2 P 0.0306(2) 0.9083(2) -0.13085(13) 0.0141(5) Uani 1 d . .
P3 P 0.6454(2) 0.1077(2) -0.17689(13) 0.0155(5) Uani 1 d . .
S1 S 0.0461(2) 0.2488(2) 0.10008(13) 0.0160(4) Uani 1 d . .
S2 S 0.0309(2) -0.0692(2) 0.08938(15) 0.0225(5) Uani 1 d . .
S3 S 0.1774(2) -0.0974(3) -0.07763(14) 0.0218(5) Uani 1 d . .
S4 S 0.3364(2) -0.1098(3) 0.06408(13) 0.0247(6) Uani 1 d . .
S5 S 0.2789(2) 0.0628(2) 0.19215(13) 0.0218(5) Uani 1 d . .
S6 S 0.2918(2) 0.3393(2) 0.09406(12) 0.0183(5) Uani 1 d . .
S7 S 0.3531(2) 0.1915(2) -0.04300(14) 0.0200(5) Uani 1 d . .
S8 S 0.1368(2) 0.3243(2) -0.06287(12) 0.0181(5) Uani 1 d . .
S9 S 0.6630(2) 0.4686(2) 0.04181(13) 0.0187(5) Uani 1 d . .
S10 S 0.0269(2) 0.9007(3) -0.23865(13) 0.0221(5) Uani 1 d . .
S11 S 0.7082(2) 0.2672(2) -0.21252(13) 0.0199(5) Uani 1 d . .
S12 S 0.4986(2) 0.0977(3) -0.22377(15) 0.0258(6) Uani 1 d . .
Cs1 Cs 0.51359(4) 0.39542(6) -0.12983(3) 0.02220(15) Uani 1 d . .
Cs2 Cs 0.15064(4) 0.60499(6) -0.18795(3) 0.01942(14) Uani 1 d . .
Cs3 Cs 0.20875(5) 0.15488(7) -0.22295(3) 0.0308(2) Uani 1 d . .
Cs4 Cs 0.53962(5) 0.17248(8) 0.11756(4) 0.0324(2) Uani 1 d . .
Cs5 Cs 0.13302(4) -0.36933(7) 0.05539(4) 0.0250(2) Uani 1 d . .

loop_
_atom_type_symbol
_atom_type_description
_atom_type_scat_dispersion_real
_atom_type_scat_dispersion_imag
_atom_type_scat_source
P P 0.1023 0.0942 'International Tables Vol C Tables 4.2.6.8 and 6.1.1.4'
S S 0.1246 0.1234 'International Tables Vol C Tables 4.2.6.8 and 6.1.1.4'
Cs Cs -0.3680 2.1192 'International Tables Vol C Tables 4.2.6.8 and 6.1.1.4'
Th Th -7.2400 8.8979 'International Tables Vol C Tables 4.2.6.8 and 6.1.1.4'

loop_
_geom_angle_atom_site_label_1
_geom_angle_atom_site_label_2
_geom_angle_atom_site_label_3
_geom_angle
_geom_angle_site_symmetry_1
_geom_angle_site_symmetry_3
_geom_angle_publ_flag
S1 Th1 S4 145.49(7) . . ?
S1 Th1 S3 137.35(6) . . ?
S4 Th1 S3 64.33(7) . . ?
S1 Th1 S5 81.79(7) . . ?
S4 Th1 S5 66.12(7) . . ?
S3 Th1 S5 127.15(7) . . ?
S1 Th1 S2 67.97(6) . . ?
S4 Th1 S2 93.04(7) . . ?
S3 Th1 S2 85.66(7) . . ?
S5 Th1 S2 79.66(7) . . ?
S1 Th1 S6 72.48(6) . . ?
S4 Th1 S6 105.91(7) . . ?
S3 Th1 S6 141.59(6) . . ?
S5 Th1 S6 69.95(7) . . ?
S2 Th1 S6 132.74(6) . . ?
S1 Th1 S8 74.35(6) . . ?
S4 Th1 S8 137.81(6) . . ?
S3 Th1 S8 95.70(7) . . ?
S5 Th1 S8 134.31(7) . . ?
S2 Th1 S8 123.65(6) . . ?
S6 Th1 S8 65.95(6) . . ?
S1 Th1 S7 127.53(6) . . ?
S4 Th1 S7 76.40(7) . . ?
S3 Th1 S7 78.12(7) . . ?
S5 Th1 S7 106.97(7) . . ?
S2 Th1 S7 163.30(7) . . ?
S6 Th1 S7 63.51(6) . . ?
S8 Th1 S7 62.79(6) . . ?
S1 Th1 P1 89.99(6) . . ?
S4 Th1 P1 109.89(7) . . ?
S3 Th1 P1 107.51(7) . . ?
S5 Th1 P1 105.42(7) . . ?
S2 Th1 P1 156.71(6) . . ?
S6 Th1 P1 37.86(6) . . ?
S8 Th1 P1 37.99(6) . . ?
S7 Th1 P1 37.54(6) . . ?
S1 Th1 Cs4 118.20(5) . . ?
S4 Th1 Cs4 56.06(6) . . ?
S3 Th1 Cs4 104.19(4) . . ?
S5 Th1 Cs4 59.62(5) . . ?
S2 Th1 Cs4 135.53(5) . . ?
S6 Th1 Cs4 50.66(5) . . ?
S8 Th1 Cs4 98.81(4) . . ?
S7 Th1 Cs4 47.43(5) . . ?
P1 Th1 Cs4 61.03(4) . . ?
S1 Th1 Cs5 113.55(5) . . ?
S4 Th1 Cs5 52.07(6) . . ?
S3 Th1 Cs5 52.89(5) . . ?
S5 Th1 Cs5 82.40(5) . . ?
S2 Th1 Cs5 45.76(5) . . ?
S6 Th1 Cs5 150.80(5) . . ?
S8 Th1 Cs5 142.89(5) . . ?
S7 Th1 Cs5 118.86(5) . . ?
P1 Th1 Cs5 156.22(4) . . ?
Cs4 Th1 Cs5 107.227(13) . . ?
S1 Th1 Cs3 119.35(5) . . ?
S4 Th1 Cs3 95.15(5) . . ?
S3 Th1 Cs3 50.36(5) . . ?
S5 Th1 Cs3 151.68(5) . . ?
S2 Th1 Cs3 124.23(5) . . ?
S6 Th1 Cs3 97.21(4) . . ?
S8 Th1 Cs3 48.70(5) . . ?
S7 Th1 Cs3 45.82(5) . . ?
P1 Th1 Cs3 59.48(4) . . ?
Cs4 Th1 Cs3 92.515(12) . . ?
Cs5 Th1 Cs3 103.225(13) . . ?
S9 P1 S6 111.95(15) 3_665 . ?
S9 P1 S7 119.35(14) 3_665 . ?
S6 P1 S7 102.79(14) . . ?
S9 P1 S8 114.25(15) 3_665 . ?
S6 P1 S8 105.45(13) . . ?
S7 P1 S8 101.45(14) . . ?
S9 P1 Th1 173.71(12) 3_665 . ?
S6 P1 Th1 63.67(9) . . ?
S7 P1 Th1 66.74(9) . . ?
S8 P1 Th1 64.25(9) . . ?
S9 P1 Cs5 70.94(9) 3_665 1_565 ?
S6 P1 Cs5 69.65(9) . 1_565 ?
S7 P1 Cs5 169.49(11) . 1_565 ?
S8 P1 Cs5 74.45(9) . 1_565 ?
Th1 P1 Cs5 102.92(5) . 1_565 ?
S9 P1 Cs1 57.26(8) 3_665 . ?
S6 P1 Cs1 129.14(10) . . ?
S7 P1 Cs1 62.17(8) . . ?
S8 P1 Cs1 124.66(11) . . ?
Th1 P1 Cs1 128.89(7) . . ?
Cs5 P1 Cs1 128.19(6) 1_565 . ?
S9 P1 Cs2 53.72(9) 3_665 . ?
S6 P1 Cs2 138.87(11) . . ?
S7 P1 Cs2 117.86(11) . . ?
S8 P1 Cs2 62.29(9) . . ?
Th1 P1 Cs2 126.07(6) . . ?
Cs5 P1 Cs2 69.22(4) 1_565 . ?
Cs1 P1 Cs2 79.20(4) . . ?
S10 P2 S3 109.05(14) . 1_565 ?
S10 P2 S1 109.19(15) . 3_565 ?
S3 P2 S1 109.68(15) 1_565 3_565 ?
S10 P2 S2 118.0(2) . 3_565 ?
S3 P2 S2 105.30(15) 1_565 3_565 ?
S1 P2 S2 105.35(13) 3_565 3_565 ?
S10 P2 Cs2 67.40(10) . . ?
S3 P2 Cs2 71.48(9) 1_565 . ?
S1 P2 Cs2 72.24(9) 3_565 . ?
S2 P2 Cs2 174.57(13) 3_565 . ?
S10 P2 Cs3 60.66(9) . 1_565 ?
S3 P2 Cs3 68.10(9) 1_565 1_565 ?
S1 P2 Cs3 166.09(11) 3_565 1_565 ?
S2 P2 Cs3 88.31(10) 3_565 1_565 ?
Cs2 P2 Cs3 94.37(5) . 1_565 ?
S11 P3 S12 109.9(2) . . ?
S11 P3 S4 110.3(2) . 3_655 ?
S12 P3 S4 111.25(15) . 3_655 ?
S11 P3 S5 113.11(14) . 3_655 ?
S12 P3 S5 111.7(2) . 3_655 ?
S4 P3 S5 100.32(14) 3_655 3_655 ?
S11 P3 Cs1 70.97(9) . . ?
S12 P3 Cs1 70.05(10) . . ?
S4 P3 Cs1 73.66(9) 3_655 . ?
S5 P3 Cs1 173.82(12) 3_655 . ?
S11 P3 Cs2 54.92(9) . 2_644 ?
S12 P3 Cs2 117.26(11) . 2_644 ?
S4 P3 Cs2 131.44(11) 3_655 2_644 ?
S5 P3 Cs2 60.03(8) 3_655 2_644 ?
Cs1 P3 Cs2 124.97(7) . 2_644 ?
S11 P3 Cs4 167.49(12) . 3_655 ?
S12 P3 Cs4 58.68(10) . 3_655 ?
S4 P3 Cs4 72.40(10) 3_655 3_655 ?
S5 P3 Cs4 77.63(10) 3_655 3_655 ?
Cs1 P3 Cs4 98.90(5) . 3_655 ?
Cs2 P3 Cs4 132.90(6) 2_644 3_655 ?
P2 S1 Th1 94.73(10) 3_565 . ?
P2 S1 Cs5 101.11(10) 3_565 3 ?
Th1 S1 Cs5 104.93(7) . 3 ?
P2 S1 Cs2 75.71(8) 3_565 3_565 ?
Th1 S1 Cs2 170.44(8) . 3_565 ?
Cs5 S1 Cs2 77.60(4) 3 3_565 ?
P2 S1 Cs3 101.94(10) 3_565 4_566 ?
Th1 S1 Cs3 100.33(6) . 4_566 ?
Cs5 S1 Cs3 143.98(7) 3 4_566 ?
Cs2 S1 Cs3 81.74(5) 3_565 4_566 ?
P2 S2 Th1 91.61(10) 3_565 . ?
P2 S2 Cs5 167.87(13) 3_565 . ?
Th1 S2 Cs5 96.41(6) . . ?
P2 S3 Th1 103.97(11) 1_545 . ?
P2 S3 Cs2 76.49(10) 1_545 1_545 ?
Th1 S3 Cs2 165.45(9) . 1_545 ?
P2 S3 Cs3 82.11(10) 1_545 . ?
Th1 S3 Cs3 94.00(7) . . ?
Cs2 S3 Cs3 100.43(6) 1_545 . ?
P2 S3 Cs5 94.55(10) 1_545 . ?
Th1 S3 Cs5 90.30(6) . . ?
Cs2 S3 Cs5 75.21(5) 1_545 . ?
Cs3 S3 Cs5 175.08(7) . . ?
P2 S3 Cs4 140.37(11) 1_545 3_655 ?
Th1 S3 Cs4 110.53(6) . 3_655 ?
Cs2 S3 Cs4 74.96(4) 1_545 3_655 ?
Cs3 S3 Cs4 76.71(5) . 3_655 ?
Cs5 S3 Cs4 104.00(6) . 3_655 ?
P3 S4 Th1 96.51(10) 3_655 . ?
P3 S4 Cs1 73.35(10) 3_655 3_655 ?
Th1 S4 Cs1 165.45(9) . 3_655 ?
P3 S4 Cs5 89.99(11) 3_655 . ?
Th1 S4 Cs5 91.13(7) . . ?
Cs1 S4 Cs5 78.69(6) 3_655 . ?
P3 S4 Cs4 77.99(11) 3_655 . ?
Th1 S4 Cs4 86.96(7) . . ?
Cs1 S4 Cs4 100.71(6) 3_655 . ?
Cs5 S4 Cs4 167.53(7) . . ?
P3 S4 Cs4 148.23(12) 3_655 3_655 ?
Th1 S4 Cs4 110.77(7) . 3_655 ?
Cs1 S4 Cs4 82.14(5) 3_655 3_655 ?
Cs5 S4 Cs4 104.93(6) . 3_655 ?
Cs4 S4 Cs4 87.24(5) . 3_655 ?
P3 S5 Th1 95.13(10) 3_655 . ?
P3 S5 Cs3 159.87(13) 3_655 4_566 ?
Th1 S5 Cs3 104.43(7) . 4_566 ?
P3 S5 Cs2 89.28(10) 3_655 4_566 ?
Th1 S5 Cs2 120.22(8) . 4_566 ?
Cs3 S5 Cs2 85.01(5) 4_566 4_566 ?
P3 S5 Cs1 82.72(10) 3_655 4_566 ?
Th1 S5 Cs1 153.28(8) . 4_566 ?
Cs3 S5 Cs1 77.67(5) 4_566 4_566 ?
Cs2 S5 Cs1 86.45(5) 4_566 4_566 ?
P1 S6 Th1 78.47(10) . . ?
P1 S6 Cs5 78.86(10) . 1_565 ?
Th1 S6 Cs5 113.17(7) . 1_565 ?
P1 S6 Cs4 92.09(9) . . ?
Th1 S6 Cs4 90.84(6) . . ?
Cs5 S6 Cs4 151.58(7) 1_565 . ?
P1 S6 Cs1 90.39(10) . 3_665 ?
Th1 S6 Cs1 161.08(7) . 3_665 ?
Cs5 S6 Cs1 78.99(5) 1_565 3_665 ?
Cs4 S6 Cs1 74.15(4) . 3_665 ?
P1 S6 Cs3 159.38(11) . 4_566 ?
Th1 S6 Cs3 97.36(6) . 4_566 ?
Cs5 S6 Cs3 84.45(5) 1_565 4_566 ?
Cs4 S6 Cs3 108.25(6) . 4_566 ?
Cs1 S6 Cs3 98.27(6) 3_665 4_566 ?
P1 S7 Th1 75.72(9) . . ?
P1 S7 Cs4 97.07(11) . . ?
Th1 S7 Cs4 92.44(6) . . ?
P1 S7 Cs3 97.09(11) . . ?
Th1 S7 Cs3 95.69(6) . . ?
Cs4 S7 Cs3 165.05(8) . . ?
P1 S7 Cs1 87.56(10) . . ?
Th1 S7 Cs1 163.22(8) . . ?
Cs4 S7 Cs1 90.97(6) . . ?
Cs3 S7 Cs1 84.86(5) . . ?
P1 S8 Th1 77.76(9) . . ?
P1 S8 Cs5 148.13(12) . 3 ?
Th1 S8 Cs5 100.40(6) . 3 ?
P1 S8 Cs2 88.46(9) . . ?
Th1 S8 Cs2 164.37(7) . . ?
Cs5 S8 Cs2 95.19(5) 3 . ?
P1 S8 Cs3 92.33(9) . . ?
Th1 S8 Cs3 93.95(6) . . ?
Cs5 S8 Cs3 119.47(6) 3 . ?
Cs2 S8 Cs3 79.13(5) . . ?
P1 S8 Cs5 74.49(9) . 1_565 ?
Th1 S8 Cs5 108.19(6) . 1_565 ?
Cs5 S8 Cs5 76.04(5) 3 1_565 ?
Cs2 S8 Cs5 74.51(5) . 1_565 ?
Cs3 S8 Cs5 150.66(7) . 1_565 ?
P1 S9 Cs2 98.32(11) 3_665 3_665 ?
P1 S9 Cs1 93.45(10) 3_665 3_665 ?
Cs2 S9 Cs1 100.63(6) 3_665 3_665 ?
P1 S9 Cs1 98.11(11) 3_665 . ?
Cs2 S9 Cs1 152.08(8) 3_665 . ?
Cs1 S9 Cs1 100.74(6) 3_665 . ?
P1 S9 Cs5 78.49(9) 3_665 3_655 ?
Cs2 S9 Cs5 79.83(5) 3_665 3_655 ?
Cs1 S9 Cs5 171.89(8) 3_665 3_655 ?
Cs1 S9 Cs5 81.53(5) . 3_655 ?
P1 S9 Cs4 169.10(12) 3_665 . ?
Cs2 S9 Cs4 80.82(5) 3_665 . ?
Cs1 S9 Cs4 76.12(4) 3_665 . ?
Cs1 S9 Cs4 87.09(5) . . ?
Cs5 S9 Cs4 111.88(6) 3_655 . ?
P2 S10 Cs2 105.85(11) . 2_554 ?
P2 S10 Cs2 80.89(10) . . ?
Cs2 S10 Cs2 159.75(9) 2_554 . ?
P2 S10 Cs3 90.02(11) . 1_565 ?
Cs2 S10 Cs3 90.37(6) 2_554 1_565 ?
Cs2 S10 Cs3 108.94(7) . 1_565 ?
P2 S10 Cs3 94.29(10) . 2_554 ?
Cs2 S10 Cs3 80.40(5) 2_554 2_554 ?
Cs2 S10 Cs3 80.05(5) . 2_554 ?
Cs3 S10 Cs3 170.58(8) 1_565 2_554 ?
P3 S11 Cs2 95.53(11) . 2_644 ?
P3 S11 Cs5 101.65(11) . 3_655 ?
Cs2 S11 Cs5 106.95(7) 2_644 3_655 ?
P3 S11 Cs1 76.50(9) . . ?
Cs2 S11 Cs1 166.88(8) 2_644 . ?
Cs5 S11 Cs1 85.08(5) 3_655 . ?
P3 S11 Cs4 101.13(11) . 4_565 ?
Cs2 S11 Cs4 86.11(6) 2_644 4_565 ?
Cs5 S11 Cs4 152.39(8) 3_655 4_565 ?
Cs1 S11 Cs4 85.26(5) . 4_565 ?
P3 S12 Cs1 105.94(12) . 2_644 ?
P3 S12 Cs4 91.83(11) . 3_655 ?
Cs1 S12 Cs4 88.74(7) 2_644 3_655 ?
P3 S12 Cs1 77.23(11) . . ?
Cs1 S12 Cs1 156.90(9) 2_644 . ?
Cs4 S12 Cs1 114.21(7) 3_655 . ?
P3 S12 Cs4 91.75(11) . 4_565 ?
Cs1 S12 Cs4 75.85(5) 2_644 4_565 ?
Cs4 S12 Cs4 164.58(8) 3_655 4_565 ?
Cs1 S12 Cs4 81.21(6) . 4_565 ?
P3 S12 Cs3 152.22(13) . . ?
Cs1 S12 Cs3 101.07(6) 2_644 . ?
Cs4 S12 Cs3 82.30(5) 3_655 . ?
Cs1 S12 Cs3 80.51(5) . . ?
Cs4 S12 Cs3 101.11(6) 4_565 . ?
S12 Cs1 S9 101.47(6) 2_654 3_665 ?
S12 Cs1 S12 98.21(2) 2_654 . ?
S9 Cs1 S12 127.67(6) 3_665 . ?
S12 Cs1 S9 121.94(6) 2_654 . ?
S9 Cs1 S9 79.26(6) 3_665 . ?
S12 Cs1 S9 127.37(6) . . ?
S12 Cs1 S11 78.97(6) 2_654 . ?
S9 Cs1 S11 176.14(6) 3_665 . ?
S12 Cs1 S11 55.81(6) . . ?
S9 Cs1 S11 97.23(6) . . ?
S12 Cs1 S7 140.25(6) 2_654 . ?
S9 Cs1 S7 59.53(5) 3_665 . ?
S12 Cs1 S7 74.54(6) . . ?
S9 Cs1 S7 90.51(6) . . ?
S11 Cs1 S7 122.43(6) . . ?
S12 Cs1 P3 104.82(6) 2_654 . ?
S9 Cs1 P3 149.29(6) 3_665 . ?
S12 Cs1 P3 32.72(5) . . ?
S9 Cs1 P3 99.60(6) . . ?
S11 Cs1 P3 32.52(5) . . ?
S7 Cs1 P3 89.91(5) . . ?
S12 Cs1 S4 134.47(6) 2_654 3_655 ?
S9 Cs1 S4 124.05(6) 3_665 3_655 ?
S12 Cs1 S4 56.21(6) . 3_655 ?
S9 Cs1 S4 71.20(6) . 3_655 ?
S11 Cs1 S4 55.56(5) . 3_655 ?
S7 Cs1 S4 74.09(6) . 3_655 ?
P3 Cs1 S4 32.99(5) . 3_655 ?
S12 Cs1 S6 68.18(6) 2_654 3_665 ?
S9 Cs1 S6 98.43(5) 3_665 3_665 ?
S12 Cs1 S6 133.90(5) . 3_665 ?
S9 Cs1 S6 54.63(5) . 3_665 ?
S11 Cs1 S6 78.14(5) . 3_665 ?
S7 Cs1 S6 143.20(6) . 3_665 ?
P3 Cs1 S6 105.84(5) . 3_665 ?
S4 Cs1 S6 101.29(6) 3_655 3_665 ?
S12 Cs1 P1 122.86(5) 2_654 . ?
S9 Cs1 P1 29.29(5) 3_665 . ?
S12 Cs1 P1 101.48(5) . . ?
S9 Cs1 P1 84.96(5) . . ?
S11 Cs1 P1 152.67(6) . . ?
S7 Cs1 P1 30.27(5) . . ?
P3 Cs1 P1 120.18(5) . . ?
S4 Cs1 P1 100.39(5) 3_655 . ?
S6 Cs1 P1 123.25(5) 3_665 . ?
S12 Cs1 S5 51.95(5) 2_654 4_565 ?
S9 Cs1 S5 80.97(5) 3_665 4_565 ?
S12 Cs1 S5 74.21(6) . 4_565 ?
S9 Cs1 S5 157.27(6) . 4_565 ?
S11 Cs1 S5 102.15(5) . 4_565 ?
S7 Cs1 S5 89.06(5) . 4_565 ?
P3 Cs1 S5 103.12(5) . 4_565 ?
S4 Cs1 S5 130.14(6) 3_655 4_565 ?
S6 Cs1 S5 118.12(5) 3_665 4_565 ?
P1 Cs1 S5 83.27(5) . 4_565 ?
S12 Cs1 Cs4 57.02(5) 2_654 3_665 ?
S9 Cs1 Cs4 56.20(4) 3_665 3_665 ?
S12 Cs1 Cs4 152.59(5) . 3_665 ?
S9 Cs1 Cs4 79.32(4) . 3_665 ?
S11 Cs1 Cs4 121.79(4) . 3_665 ?
S7 Cs1 Cs4 115.72(4) . 3_665 ?
P3 Cs1 Cs4 154.29(4) . 3_665 ?
S4 Cs1 Cs4 149.19(5) 3_655 3_665 ?
S6 Cs1 Cs4 52.47(4) 3_665 3_665 ?
P1 Cs1 Cs4 85.45(4) . 3_665 ?
S5 Cs1 Cs4 80.42(4) 4_565 3_665 ?
S10 Cs2 S11 122.38(6) 2_544 2_654 ?
S10 Cs2 S9 124.14(6) 2_544 3_665 ?
S11 Cs2 S9 97.96(6) 2_654 3_665 ?
S10 Cs2 S10 99.51(2) 2_544 . ?
S11 Cs2 S10 73.29(6) 2_654 . ?
S9 Cs2 S10 130.29(6) 3_665 . ?
S10 Cs2 S5 80.31(6) 2_544 4_565 ?
S11 Cs2 S5 59.54(6) 2_654 4_565 ?
S9 Cs2 S5 91.11(6) 3_665 4_565 ?
S10 Cs2 S5 121.27(6) . 4_565 ?
S10 Cs2 S3 138.95(6) 2_544 1_565 ?
S11 Cs2 S3 83.55(6) 2_654 1_565 ?
S9 Cs2 S3 75.95(6) 3_665 1_565 ?
S10 Cs2 S3 54.67(6) . 1_565 ?
S5 Cs2 S3 139.00(6) 4_565 1_565 ?
S10 Cs2 S1 85.01(6) 2_544 3_565 ?
S11 Cs2 S1 125.16(5) 2_654 3_565 ?
S9 Cs2 S1 102.81(6) 3_665 3_565 ?
S10 Cs2 S1 54.58(5) . 3_565 ?
S5 Cs2 S1 163.82(6) 4_565 3_565 ?
S3 Cs2 S1 54.31(5) 1_565 3_565 ?
S10 Cs2 S8 69.50(6) 2_544 . ?
S11 Cs2 S8 146.19(6) 2_654 . ?
S9 Cs2 S8 56.60(5) 3_665 . ?
S10 Cs2 S8 139.41(5) . . ?
S5 Cs2 S8 96.03(6) 4_565 . ?
S3 Cs2 S8 107.80(6) 1_565 . ?
S1 Cs2 S8 85.08(5) 3_565 . ?
S10 Cs2 P2 109.04(6) 2_544 . ?
S11 Cs2 P2 93.71(5) 2_654 . ?
S9 Cs2 P2 104.50(6) 3_665 . ?
S10 Cs2 P2 31.72(5) . . ?
S5 Cs2 P2 151.02(6) 4_565 . ?
S3 Cs2 P2 32.03(5) 1_565 . ?
S1 Cs2 P2 32.05(5) 3_565 . ?
S8 Cs2 P2 112.94(5) . . ?
S10 Cs2 P3 105.89(5) 2_544 2_654 ?
S11 Cs2 P3 29.55(5) 2_654 2_654 ?
S9 Cs2 P3 90.55(5) 3_665 2_654 ?
S10 Cs2 P3 99.90(5) . 2_654 ?
S5 Cs2 P3 30.68(5) 4_565 2_654 ?
S3 Cs2 P3 109.49(5) 1_565 2_654 ?
S1 Cs2 P3 154.09(5) 3_565 2_654 ?
S8 Cs2 P3 120.65(5) . 2_654 ?
P2 Cs2 P3 123.24(5) . 2_654 ?
S10 Cs2 P1 96.40(6) 2_544 . ?
S11 Cs2 P1 120.65(5) 2_654 . ?
S9 Cs2 P1 27.96(5) 3_665 . ?
S10 Cs2 P1 147.10(5) . . ?
S5 Cs2 P1 89.66(5) 4_565 . ?
S3 Cs2 P1 95.22(5) 1_565 . ?
S1 Cs2 P1 98.76(5) 3_565 . ?
S8 Cs2 P1 29.25(4) . . ?
P2 Cs2 P1 115.51(5) . . ?
P3 Cs2 P1 103.16(5) 2_654 . ?
S10 Cs2 Cs5 106.24(4) 2_544 1_565 ?
S11 Cs2 Cs5 131.19(5) 2_654 1_565 ?
S9 Cs2 Cs5 52.75(4) 3_665 1_565 ?
S10 Cs2 Cs5 96.11(4) . 1_565 ?
S5 Cs2 Cs5 140.90(5) 4_565 1_565 ?
S3 Cs2 Cs5 54.28(4) 1_565 1_565 ?
S1 Cs2 Cs5 50.62(4) 3_565 1_565 ?
S8 Cs2 Cs5 53.88(4) . 1_565 ?
P2 Cs2 Cs5 64.45(4) . 1_565 ?
P3 Cs2 Cs5 140.94(4) 2_654 1_565 ?
P1 Cs2 Cs5 51.61(3) . 1_565 ?
S5 Cs3 S10 143.84(6) 4_565 1_545 ?
S5 Cs3 S7 100.88(6) 4_565 . ?
S10 Cs3 S7 113.79(6) 1_545 . ?
S5 Cs3 S8 96.10(6) 4_565 . ?
S10 Cs3 S8 97.43(5) 1_545 . ?
S7 Cs3 S8 51.67(5) . . ?
S5 Cs3 S1 63.21(5) 4_565 4_565 ?
S10 Cs3 S1 80.63(5) 1_545 4_565 ?
S7 Cs3 S1 158.23(6) . 4_565 ?
S8 Cs3 S1 112.49(5) . 4_565 ?
S5 Cs3 S6 55.38(5) 4_565 4_565 ?
S10 Cs3 S6 104.69(6) 1_545 4_565 ?
S7 Cs3 S6 129.93(5) . 4_565 ?
S8 Cs3 S6 151.29(6) . 4_565 ?
S1 Cs3 S6 54.98(5) 4_565 4_565 ?
S5 Cs3 S3 161.97(6) 4_565 . ?
S10 Cs3 S3 52.87(5) 1_545 . ?
S7 Cs3 S3 61.36(5) . . ?
S8 Cs3 S3 70.84(5) . . ?
S1 Cs3 S3 132.70(5) 4_565 . ?
S6 Cs3 S3 137.59(6) 4_565 . ?
S5 Cs3 S12 76.78(6) 4_565 . ?
S10 Cs3 S12 124.00(6) 1_545 . ?
S7 Cs3 S12 69.53(5) . . ?
S8 Cs3 S12 118.41(5) . . ?
S1 Cs3 S12 117.13(5) 4_565 . ?
S6 Cs3 S12 62.62(5) 4_565 . ?
S3 Cs3 S12 98.12(5) . . ?
S5 Cs3 S10 70.93(6) 4_565 2_544 ?
S10 Cs3 S10 86.18(2) 1_545 2_544 ?
S7 Cs3 S10 112.20(5) . 2_544 ?
S8 Cs3 S10 62.26(5) . 2_544 ?
S1 Cs3 S10 50.24(5) 4_565 2_544 ?
S6 Cs3 S10 100.81(5) 4_565 2_544 ?
S3 Cs3 S10 111.28(5) . 2_544 ?
S12 Cs3 S10 147.42(6) . 2_544 ?
S5 Cs3 P2 158.31(6) 4_565 1_545 ?
S10 Cs3 P2 29.31(5) 1_545 1_545 ?
S7 Cs3 P2 86.20(5) . 1_545 ?
S8 Cs3 P2 72.11(5) . 1_545 ?
S1 Cs3 P2 103.75(5) 4_565 1_545 ?
S6 Cs3 P2 133.23(5) 4_565 1_545 ?
S3 Cs3 P2 29.79(5) . 1_545 ?
S12 Cs3 P2 124.74(5) . 1_545 ?
S10 Cs3 P2 87.40(5) 2_544 1_545 ?
S5 Cs3 Cs2 47.53(4) 4_565 . ?
S10 Cs3 Cs2 126.50(4) 1_545 . ?
S7 Cs3 Cs2 81.06(4) . . ?
S8 Cs3 Cs2 50.43(4) . . ?
S1 Cs3 Cs2 77.20(4) 4_565 . ?
S6 Cs3 Cs2 101.09(4) 4_565 . ?
S3 Cs3 Cs2 121.26(4) . . ?
S12 Cs3 Cs2 109.45(4) . . ?
S10 Cs3 Cs2 43.01(4) 2_544 . ?
P2 Cs3 Cs2 114.84(4) 1_545 . ?
S5 Cs3 Cs1 57.16(4) 4_565 . ?
S10 Cs3 Cs1 158.81(4) 1_545 . ?
S7 Cs3 Cs1 47.88(4) . . ?
S8 Cs3 Cs1 78.85(4) . . ?
S1 Cs3 Cs1 120.20(4) 4_565 . ?
S6 Cs3 Cs1 86.52(4) 4_565 . ?
S3 Cs3 Cs1 106.89(4) . . ?
S12 Cs3 Cs1 45.62(4) . . ?
S10 Cs3 Cs1 109.69(4) 2_544 . ?
P2 Cs3 Cs1 134.02(4) 1_545 . ?
Cs2 Cs3 Cs1 66.812(13) . . ?
S12 Cs4 S7 111.35(6) 3_655 . ?
S12 Cs4 S11 77.02(6) 3_655 4_566 ?
S7 Cs4 S11 165.90(6) . 4_566 ?
S12 Cs4 S6 101.99(6) 3_655 . ?
S7 Cs4 S6 52.38(5) . . ?
S11 Cs4 S6 115.80(6) 4_566 . ?
S12 Cs4 S9 161.81(6) 3_655 . ?
S7 Cs4 S9 86.37(6) . . ?
S11 Cs4 S9 86.51(5) 4_566 . ?
S6 Cs4 S9 92.03(5) . . ?
S12 Cs4 S12 89.73(2) 3_655 4_566 ?
S7 Cs4 S12 115.28(6) . 4_566 ?
S11 Cs4 S12 52.04(5) 4_566 4_566 ?
S6 Cs4 S12 63.81(5) . 4_566 ?
S9 Cs4 S12 86.09(5) . 4_566 ?
S12 Cs4 S4 53.02(5) 3_655 . ?
S7 Cs4 S4 58.65(5) . . ?
S11 Cs4 S4 129.79(5) 4_566 . ?
S6 Cs4 S4 75.01(5) . . ?
S9 Cs4 S4 143.65(5) . . ?
S12 Cs4 S4 116.13(5) 4_566 . ?
S12 Cs4 S4 117.89(6) 3_655 3_655 ?
S7 Cs4 S4 69.39(5) . 3_655 ?
S11 Cs4 S4 117.66(5) 4_566 3_655 ?
S6 Cs4 S4 118.26(5) . 3_655 ?
S9 Cs4 S4 63.32(5) . 3_655 ?
S12 Cs4 S4 149.12(6) 4_566 3_655 ?
S4 Cs4 S4 92.76(5) . 3_655 ?
S12 Cs4 P3 29.50(5) 3_655 3_655 ?
S7 Cs4 P3 83.76(5) . 3_655 ?
S11 Cs4 P3 101.73(5) 4_566 3_655 ?
S6 Cs4 P3 76.88(5) . 3_655 ?
S9 Cs4 P3 168.24(5) . 3_655 ?
S12 Cs4 P3 92.36(5) 4_566 3_655 ?
S4 Cs4 P3 29.60(5) . 3_655 ?
S4 Cs4 P3 118.44(6) 3_655 3_655 ?
S12 Cs4 S3 101.15(6) 3_655 3_655 ?
S7 Cs4 S3 113.55(5) . 3_655 ?
S11 Cs4 S3 74.41(5) 4_566 3_655 ?
S6 Cs4 S3 156.33(6) . 3_655 ?
S9 Cs4 S3 66.48(5) . 3_655 ?
S12 Cs4 S3 121.27(5) 4_566 3_655 ?
S4 Cs4 S3 116.12(5) . 3_655 ?
S4 Cs4 S3 44.16(5) 3_655 3_655 ?
P3 Cs4 S3 123.60(5) 3_655 3_655 ?
S12 Cs4 Cs1 135.24(5) 3_655 3_665 ?
S7 Cs4 Cs1 83.86(4) . 3_665 ?
S11 Cs4 Cs1 82.34(4) 4_566 3_665 ?
S6 Cs4 Cs1 53.37(4) . 3_665 ?
S9 Cs4 Cs1 47.68(4) . 3_665 ?
S12 Cs4 Cs1 47.13(4) 4_566 3_665 ?
S4 Cs4 Cs1 128.21(4) . 3_665 ?
S4 Cs4 Cs1 106.87(4) 3_655 3_665 ?
P3 Cs4 Cs1 124.51(4) 3_655 3_665 ?
S3 Cs4 Cs1 110.91(4) 3_655 3_665 ?
S12 Cs4 Cs2 116.19(4) 3_655 3_665 ?
S7 Cs4 Cs2 131.43(4) . 3_665 ?
S11 Cs4 Cs2 44.71(4) 4_566 3_665 ?
S6 Cs4 Cs2 122.81(4) . 3_665 ?
S9 Cs4 Cs2 45.66(4) . 3_665 ?
S12 Cs4 Cs2 75.00(4) 4_566 3_665 ?
S4 Cs4 Cs2 162.13(4) . 3_665 ?
S4 Cs4 Cs2 80.10(4) 3_655 3_665 ?
P3 Cs4 Cs2 144.78(4) 3_655 3_665 ?
S3 Cs4 Cs2 48.29(4) 3_655 3_665 ?
Cs1 Cs4 Cs2 69.657(15) 3_665 3_665 ?
S11 Cs5 S2 77.45(6) 3_655 . ?
S11 Cs5 S1 142.15(6) 3_655 3 ?
S2 Cs5 S1 67.33(6) . 3 ?
S11 Cs5 S6 80.36(6) 3_655 1_545 ?
S2 Cs5 S6 157.18(6) . 1_545 ?
S1 Cs5 S6 135.48(5) 3 1_545 ?
S11 Cs5 S8 113.09(5) 3_655 3 ?
S2 Cs5 S8 57.08(6) . 3 ?
S1 Cs5 S8 58.08(5) 3 3 ?
S6 Cs5 S8 129.61(5) 1_545 3 ?
S11 Cs5 S9 95.44(5) 3_655 3_655 ?
S2 Cs5 S9 133.41(6) . 3_655 ?
S1 Cs5 S9 98.70(5) 3 3_655 ?
S6 Cs5 S9 53.98(5) 1_545 3_655 ?
S8 Cs5 S9 151.45(5) 3 3_655 ?
S11 Cs5 S4 54.65(5) 3_655 . ?
S2 Cs5 S4 71.38(5) . . ?
S1 Cs5 S4 99.50(5) 3 . ?
S6 Cs5 S4 99.81(5) 1_545 . ?
S8 Cs5 S4 128.23(5) 3 . ?
S9 Cs5 S4 67.50(5) 3_655 . ?
S11 Cs5 S8 131.37(5) 3_655 1_545 ?
S2 Cs5 S8 151.13(6) . 1_545 ?
S1 Cs5 S8 84.27(5) 3 1_545 ?
S6 Cs5 S8 51.45(5) 1_545 1_545 ?
S8 Cs5 S8 103.96(5) 3 1_545 ?
S9 Cs5 S8 53.56(5) 3_655 1_545 ?
S4 Cs5 S8 120.68(5) . 1_545 ?
S11 Cs5 P1 103.06(5) 3_655 1_545 ?
S2 Cs5 P1 163.76(5) . 1_545 ?
S1 Cs5 P1 106.93(5) 3 1_545 ?
S6 Cs5 P1 31.49(5) 1_545 1_545 ?
S8 Cs5 P1 134.09(5) 3 1_545 ?
S9 Cs5 P1 30.57(5) 3_655 1_545 ?
S4 Cs5 P1 95.45(5) . 1_545 ?
S8 Cs5 P1 31.06(5) 1_545 1_545 ?
S11 Cs5 S3 100.24(5) 3_655 . ?
S2 Cs5 S3 65.77(5) . . ?
S1 Cs5 S3 53.19(5) 3 . ?
S6 Cs5 S3 124.13(5) 1_545 . ?
S8 Cs5 S3 101.86(5) 3 . ?
S9 Cs5 S3 70.56(5) 3_655 . ?
S4 Cs5 S3 47.41(5) . . ?
S8 Cs5 S3 101.81(5) 1_545 . ?
P1 Cs5 S3 98.41(5) 1_545 . ?
S11 Cs5 Cs2 135.69(4) 3_655 1_545 ?
S2 Cs5 Cs2 108.97(5) . 1_545 ?
S1 Cs5 Cs2 51.78(3) 3 1_545 ?
S6 Cs5 Cs2 90.65(4) 1_545 1_545 ?
S8 Cs5 Cs2 106.00(4) 3 1_545 ?
S9 Cs5 Cs2 47.42(4) 3_655 1_545 ?
S4 Cs5 Cs2 85.02(4) . 1_545 ?
S8 Cs5 Cs2 51.61(4) 1_545 1_545 ?
P1 Cs5 Cs2 59.16(4) 1_545 1_545 ?
S3 Cs5 Cs2 50.51(4) . 1_545 ?
S11 Cs5 Cs5 149.15(5) 3_655 3_545 ?
S2 Cs5 Cs5 106.91(5) . 3_545 ?
S1 Cs5 Cs5 59.75(4) 3 3_545 ?
S6 Cs5 Cs5 89.59(4) 1_545 3_545 ?
S8 Cs5 Cs5 53.33(4) 3 3_545 ?
S9 Cs5 Cs5 102.05(4) 3_655 3_545 ?
S4 Cs5 Cs5 156.16(4) . 3_545 ?
S8 Cs5 Cs5 50.63(3) 1_545 3_545 ?
P1 Cs5 Cs5 81.16(4) 1_545 3_545 ?
S3 Cs5 Cs5 109.44(4) . 3_545 ?
Cs2 Cs5 Cs5 72.92(2) 1_545 3_545 ?

loop_
_geom_bond_atom_site_label_1
_geom_bond_atom_site_label_2
_geom_bond_distance
_geom_bond_site_symmetry_2
_geom_bond_publ_flag
Th1 S1 2.887(2) . ?
Th1 S4 2.903(2) . ?
Th1 S3 2.903(2) . ?
Th1 S5 2.945(2) . ?
Th1 S2 2.990(2) . ?
Th1 S6 3.000(2) . ?
Th1 S8 3.023(2) . ?
Th1 S7 3.109(2) . ?
Th1 P1 3.280(2) . ?
Th1 Cs4 4.8192(7) . ?
Th1 Cs5 4.8453(8) . ?
Th1 Cs3 4.9708(7) . ?
P1 S9 2.003(3) 3_665 ?
P1 S6 2.054(3) . ?
P1 S7 2.062(3) . ?
P1 S8 2.066(3) . ?
P1 Cs5 3.858(2) 1_565 ?
P1 Cs1 4.087(2) . ?
P1 Cs2 4.226(2) . ?
P2 S10 2.006(3) . ?
P2 S3 2.055(3) 1_565 ?
P2 S1 2.063(3) 3_565 ?
P2 S2 2.070(3) 3_565 ?
P2 Cs2 3.767(2) . ?
P2 Cs3 4.097(2) 1_565 ?
P3 S11 2.019(3) . ?
P3 S12 2.024(3) . ?
P3 S4 2.075(3) 3_655 ?
P3 S5 2.080(3) 3_655 ?
P3 Cs1 3.652(2) . ?
P3 Cs2 4.075(2) 2_644 ?
P3 Cs4 4.108(2) 3_655 ?
S1 P2 2.063(3) 3_565 ?
S1 Cs5 3.642(2) 3 ?
S1 Cs2 3.702(2) 3_565 ?
S1 Cs3 3.751(2) 4_566 ?
S2 P2 2.070(3) 3_565 ?
S2 Cs5 3.493(2) . ?
S3 P2 2.055(3) 1_545 ?
S3 Cs2 3.674(3) 1_545 ?
S3 Cs3 3.837(3) . ?
S3 Cs5 3.864(3) . ?
S3 Cs4 4.116(2) 3_655 ?
S4 P3 2.075(3) 3_655 ?
S4 Cs1 3.658(3) 3_655 ?
S4 Cs5 3.823(3) . ?
S4 Cs4 4.004(3) . ?
S4 Cs4 4.107(2) 3_655 ?
S5 P3 2.080(3) 3_655 ?
S5 Cs3 3.526(2) 4_566 ?
S5 Cs2 3.531(2) 4_566 ?
S5 Cs1 4.177(3) 4_566 ?
S6 Cs5 3.687(3) 1_565 ?
S6 Cs4 3.728(2) . ?
S6 Cs1 3.772(2) 3_665 ?
S6 Cs3 3.791(2) 4_566 ?
S7 Cs4 3.552(3) . ?
S7 Cs3 3.582(3) . ?
S7 Cs1 3.617(2) . ?
S8 Cs5 3.718(2) 3 ?
S8 Cs2 3.743(2) . ?
S8 Cs3 3.743(2) . ?
S8 Cs5 3.857(3) 1_565 ?
S9 P1 2.003(3) 3_665 ?
S9 Cs2 3.443(2) 3_665 ?
S9 Cs1 3.444(2) 3_665 ?
S9 Cs1 3.542(2) . ?
S9 Cs5 3.721(2) 3_655 ?
S9 Cs4 3.871(2) . ?
S10 Cs2 3.299(3) 2_554 ?
S10 Cs2 3.522(3) . ?
S10 Cs3 3.571(3) 1_565 ?
S10 Cs3 4.037(3) 2_554 ?
S11 Cs2 3.351(2) 2_644 ?
S11 Cs5 3.466(3) 3_655 ?
S11 Cs1 3.550(2) . ?
S11 Cs4 3.605(3) 4_565 ?
S12 Cs1 3.417(3) 2_644 ?
S12 Cs4 3.511(3) 3_655 ?
S12 Cs1 3.520(3) . ?
S12 Cs4 3.912(3) 4_565 ?
S12 Cs3 3.977(3) . ?
Cs1 S12 3.417(3) 2_654 ?
Cs1 S9 3.444(2) 3_665 ?
Cs1 S4 3.658(3) 3_655 ?
Cs1 S6 3.772(2) 3_665 ?
Cs1 S5 4.177(3) 4_565 ?
Cs1 Cs4 4.5216(10) 3_665 ?
Cs2 S10 3.299(3) 2_544 ?
Cs2 S11 3.351(2) 2_654 ?
Cs2 S9 3.443(2) 3_665 ?
Cs2 S5 3.531(2) 4_565 ?
Cs2 S3 3.674(3) 1_565 ?
Cs2 S1 3.702(2) 3_565 ?
Cs2 P3 4.075(2) 2_654 ?
Cs2 Cs5 4.6020(9) 1_565 ?
Cs3 S5 3.526(2) 4_565 ?
Cs3 S10 3.571(3) 1_545 ?
Cs3 S1 3.751(2) 4_565 ?
Cs3 S6 3.791(2) 4_565 ?
Cs3 S10 4.036(3) 2_544 ?
Cs3 P2 4.097(2) 1_545 ?
Cs4 S12 3.511(3) 3_655 ?
Cs4 S11 3.605(3) 4_566 ?
Cs4 S12 3.912(3) 4_566 ?
Cs4 S4 4.107(2) 3_655 ?
Cs4 P3 4.108(2) 3_655 ?
Cs4 S3 4.116(2) 3_655 ?
Cs4 Cs1 4.5217(10) 3_665 ?
Cs4 Cs2 4.7523(9) 3_665 ?
Cs5 S11 3.466(3) 3_655 ?
Cs5 S1 3.642(2) 3 ?
Cs5 S6 3.687(3) 1_545 ?
Cs5 S8 3.717(2) 3 ?
Cs5 S9 3.721(2) 3_655 ?
Cs5 S8 3.857(3) 1_545 ?
Cs5 P1 3.858(2) 1_545 ?
Cs5 Cs2 4.6021(9) 1_545 ?
Cs5 Cs5 4.6672(13) 3_545 ?
